data_4516935
loop_
_publ_author_name
'Juvenal, Frank'
'Bonnot, Antoine'
'Fortin, Daniel'
'Harvey, Pierre D.'

_publ_section_title
;
 The
 <i>trans</i>-Bis(<i>p</i>-thioetherphenylacetynyl)bis(phosphine)platinum(II)
 Ligands: A Step towards Predictability and Crystal Design.
;
_journal_issue 10
_journal_name_full 'ACS omega'
_journal_page_first 7433
_journal_page_last 7443
_journal_paper_doi 10.1021/acsomega.7b01352
_journal_volume 2
_journal_year 2017
_chemical_compound_source 'synthesis as described'
_chemical_formula_moiety 'C30 H44 Cl2 Cu2 P2 Pt1 S2'
_chemical_formula_sum 'C30 H44 Cl2 Cu2 P2 Pt S2'
_chemical_formula_weight 923.78
_space_group_IT_number 2
_space_group_name_Hall '-P 1'
_space_group_name_H-M_alt 'P -1'
_symmetry_cell_setting triclinic
_symmetry_Int_Tables_number 2
_symmetry_space_group_name_Hall '-P 1'
_symmetry_space_group_name_H-M 'P -1'
_atom_sites_solution_hydrogens geom
_atom_sites_solution_primary direct
_atom_sites_solution_secondary difmap
_audit_conform_dict_location ftp://ftp.iucr.org/pub/cif_core.dic
_audit_conform_dict_name cif_core.dic
_audit_conform_dict_version 2.4
_audit_creation_date 2015-02-09T09:38:58-00:00
_audit_creation_method 'WinGX routine CIF_UPDATE'
_cell_angle_alpha 69.754(5)
_cell_angle_beta 85.301(5)
_cell_angle_gamma 63.395(4)
_cell_formula_units_Z 1
_cell_length_a 9.110(2)
_cell_length_b 9.191(2)
_cell_length_c 12.721(3)
_cell_measurement_reflns_used 9925
_cell_measurement_temperature 173(2)
_cell_measurement_theta_max 26.7444
_cell_measurement_theta_min 2.6031
_cell_measurement_wavelength 0.71073
_cell_volume 890.1(3)
_computing_cell_refinement 'SAINT V8.27B integration software'
_computing_data_collection 'Bruker APEX2 software'
_computing_data_reduction 'SORTAV (Blessing, 1995)'
_computing_molecular_graphics 'Ortep-3 for Windows (Farrugia, 1997)'
_computing_publication_material 'WinGX publication routines (Farrugia, 1999)'
_computing_structure_refinement 'SHELXL-97 (Sheldrick, 2008)'
_computing_structure_solution 'SHELXS-97 (Sheldrick, 1997)'
_diffrn_ambient_temperature 173(2)
_diffrn_detector 'APEX-II CCD'
_diffrn_measured_fraction_theta_full 0.996
_diffrn_measured_fraction_theta_max 0.982
_diffrn_measurement_device '\k-geometry diffractometer'
_diffrn_measurement_device_type 'Bruker APEX-II'
_diffrn_measurement_method '\f or \w oscillation scans'
_diffrn_orient_matrix_type 'x-axis to radiation source'
_diffrn_orient_matrix_UB_11 0.379638E-1
_diffrn_orient_matrix_UB_12 0.103507E-1
_diffrn_orient_matrix_UB_13 -0.771012E-1
_diffrn_orient_matrix_UB_21 -0.240568E-1
_diffrn_orient_matrix_UB_22 -0.964641E-1
_diffrn_orient_matrix_UB_23 0.100285E-2
_diffrn_orient_matrix_UB_31 -0.11475
_diffrn_orient_matrix_UB_32 0.861665E-1
_diffrn_orient_matrix_UB_33 -0.335845E-1
_diffrn_radiation_monochromator graphite
_diffrn_radiation_probe x-ray
_diffrn_radiation_type MoK\a
_diffrn_radiation_wavelength 0.71073
_diffrn_reflns_av_R_equivalents 0.0256
_diffrn_reflns_av_unetI/netI 0.0528
_diffrn_reflns_limit_h_max 8
_diffrn_reflns_limit_h_min -11
_diffrn_reflns_limit_k_max 11
_diffrn_reflns_limit_k_min -11
_diffrn_reflns_limit_l_max 15
_diffrn_reflns_limit_l_min -16
_diffrn_reflns_number 4940
_diffrn_reflns_reduction_process
;
 Scaled and merged with Sortav
 R.H. Blessing, (1987) Cryst. Rev. 1, 3-58
 R.H. Blessing, (1989) J. Appl. Cryst. 22, 396-397
;
_diffrn_reflns_theta_full 25
_diffrn_reflns_theta_max 26.74
_diffrn_reflns_theta_min 1.71
_diffrn_source 'sealed x-ray tube'
_exptl_absorpt_coefficient_mu 5.479
_exptl_absorpt_correction_T_max 0.745
_exptl_absorpt_correction_T_min 0.55
_exptl_absorpt_correction_type multi-scan
_exptl_absorpt_process_details
;
SADABS-2012/1 - Bruker AXS area detector scaling and absorption correction
;
_exptl_crystal_colour yellow
_exptl_crystal_density_diffrn 1.723
_exptl_crystal_density_method 'not measured'
_exptl_crystal_description prism
_exptl_crystal_F_000 456
_exptl_crystal_size_max 0.27
_exptl_crystal_size_mid 0.17
_exptl_crystal_size_min 0.08
_refine_diff_density_max 2.106
_refine_diff_density_min -1.554
_refine_diff_density_rms 0.157
_refine_ls_extinction_method none
_refine_ls_goodness_of_fit_ref 1.077
_refine_ls_hydrogen_treatment constr
_refine_ls_matrix_type full
_refine_ls_number_parameters 182
_refine_ls_number_reflns 3729
_refine_ls_number_restraints 0
_refine_ls_restrained_S_all 1.077
_refine_ls_R_factor_all 0.0351
_refine_ls_R_factor_gt 0.0303
_refine_ls_shift/su_max 0.001
_refine_ls_shift/su_mean 0
_refine_ls_structure_factor_coef Fsqd
_refine_ls_weighting_details 'calc w=1/[\s^2^(Fo^2^)+(0.0376P)^2^+0.0000P] where P=(Fo^2^+2Fc^2^)/3'
_refine_ls_weighting_scheme calc
_refine_ls_wR_factor_gt 0.0754
_refine_ls_wR_factor_ref 0.0773
_reflns_number_gt 3474
_reflns_number_total 3729
_reflns_threshold_expression >2\s(I)
_cod_data_source_file ao7b01352_si_006.cif
_cod_data_source_block mo_harvey_fj_2_47_4_0m
_cod_original_cell_volume 890.1(4)
_cod_database_code 4516935

loop_
_symmetry_equiv_pos_as_xyz
'x, y, z'
'-x, -y, -z'

loop_
_atom_site_label
_atom_site_type_symbol
_atom_site_fract_x
_atom_site_fract_y
_atom_site_fract_z
_atom_site_U_iso_or_equiv
_atom_site_adp_type
_atom_site_occupancy
_atom_site_symmetry_multiplicity
_atom_site_calc_flag
_atom_site_refinement_flags
C1 C 0.7055(5) -0.1539(5) 0.6051(4) 0.0200(9) Uani 1 1 d .
C2 C 0.8219(5) -0.2611(6) 0.6781(4) 0.0201(9) Uani 1 1 d .
C3 C 0.9057(5) -0.4146(5) 0.7766(4) 0.0190(9) Uani 1 1 d .
C4 C 1.0656(5) -0.4693(6) 0.8199(4) 0.0203(9) Uani 1 1 d .
H4 H 1.1229 -0.4027 0.7854 0.024 Uiso 1 1 calc R
C5 C 1.1414(5) -0.6197(6) 0.9125(4) 0.0213(9) Uani 1 1 d .
H5 H 1.2494 -0.6538 0.9411 0.026 Uiso 1 1 calc R
C6 C 1.0622(5) -0.7208(6) 0.9637(4) 0.0204(9) Uani 1 1 d .
C7 C 0.9010(5) -0.6665(6) 0.9232(4) 0.0233(10) Uani 1 1 d .
H7 H 0.8444 -0.7337 0.9581 0.028 Uiso 1 1 calc R
C8 C 0.8241(5) -0.5142(6) 0.8319(4) 0.0247(10) Uani 1 1 d .
H8 H 0.7136 -0.4768 0.8063 0.03 Uiso 1 1 calc R
C9 C 1.0238(6) -0.9697(6) 1.1526(4) 0.0321(11) Uani 1 1 d .
H9A H 0.9526 -0.8729 1.1777 0.048 Uiso 1 1 calc R
H9B H 1.0776 -1.0754 1.2182 0.048 Uiso 1 1 calc R
H9C H 0.9573 -0.9873 1.1059 0.048 Uiso 1 1 calc R
C10 C 0.3091(6) 0.0614(6) 0.7405(4) 0.0277(10) Uani 1 1 d .
H10A H 0.2739 0.1344 0.7883 0.033 Uiso 1 1 calc R
H10B H 0.2095 0.0614 0.7146 0.033 Uiso 1 1 calc R
C11 C 0.4256(7) -0.1233(7) 0.8122(4) 0.0403(13) Uani 1 1 d .
H11A H 0.4505 -0.2 0.7688 0.061 Uiso 1 1 calc R
H11B H 0.3735 -0.162 0.8796 0.061 Uiso 1 1 calc R
H11C H 0.528 -0.1267 0.8345 0.061 Uiso 1 1 calc R
C12 C 0.5528(5) 0.1943(6) 0.6711(4) 0.0217(9) Uani 1 1 d .
H12A H 0.6387 0.0795 0.7177 0.026 Uiso 1 1 calc R
H12B H 0.6054 0.2424 0.6061 0.026 Uiso 1 1 calc R
C13 C 0.4972(6) 0.3128(7) 0.7407(5) 0.0339(12) Uani 1 1 d .
H13A H 0.4146 0.4286 0.6953 0.051 Uiso 1 1 calc R
H13B H 0.5922 0.3211 0.7642 0.051 Uiso 1 1 calc R
H13C H 0.4489 0.265 0.8074 0.051 Uiso 1 1 calc R
C14 C 0.2234(5) 0.3757(6) 0.5566(4) 0.0244(10) Uani 1 1 d .
H14A H 0.1324 0.3642 0.5284 0.029 Uiso 1 1 calc R
H14B H 0.1827 0.4276 0.6159 0.029 Uiso 1 1 calc R
C15 C 0.2703(7) 0.4970(7) 0.4604(4) 0.0369(12) Uani 1 1 d .
H15A H 0.3499 0.5213 0.4897 0.055 Uiso 1 1 calc R
H15B H 0.1715 0.6058 0.4254 0.055 Uiso 1 1 calc R
H15C H 0.3197 0.442 0.4044 0.055 Uiso 1 1 calc R
Cl3 Cl 0.83349(13) 0.15247(14) 0.41028(10) 0.0263(3) Uani 1 1 d .
Cu2 Cu 0.89888(6) -0.09816(7) 0.56721(4) 0.01970(13) Uani 1 1 d .
P1 P 0.39477(13) 0.16072(14) 0.61778(9) 0.0180(2) Uani 1 1 d .
Pt1 Pt 0.5 0 0.5 0.01512(9) Uani 1 2 d S
S1 S 1.17807(15) -0.92101(16) 1.07180(10) 0.0303(3) Uani 1 1 d .

loop_
_atom_site_aniso_label
_atom_site_aniso_U_11
_atom_site_aniso_U_22
_atom_site_aniso_U_33
_atom_site_aniso_U_23
_atom_site_aniso_U_13
_atom_site_aniso_U_12
C1 0.014(2) 0.017(2) 0.028(2) -0.0056(19) 0.0018(17) -0.0084(17)
C2 0.019(2) 0.021(2) 0.023(2) -0.0073(19) 0.0035(18) -0.0113(18)
C3 0.021(2) 0.015(2) 0.021(2) -0.0063(18) -0.0001(17) -0.0074(18)
C4 0.021(2) 0.019(2) 0.022(2) -0.0049(18) 0.0021(17) -0.0109(18)
C5 0.017(2) 0.019(2) 0.022(2) -0.0035(19) -0.0021(17) -0.0055(18)
C6 0.023(2) 0.016(2) 0.016(2) -0.0019(18) -0.0011(17) -0.0055(18)
C7 0.023(2) 0.019(2) 0.026(2) -0.0035(19) 0.0004(18) -0.0117(19)
C8 0.019(2) 0.022(2) 0.030(3) -0.004(2) -0.0017(19) -0.0101(19)
C9 0.045(3) 0.022(3) 0.024(3) -0.001(2) 0.006(2) -0.017(2)
C10 0.028(2) 0.031(3) 0.030(3) -0.011(2) 0.012(2) -0.019(2)
C11 0.038(3) 0.040(3) 0.030(3) 0.005(2) 0.005(2) -0.020(3)
C12 0.020(2) 0.019(2) 0.027(2) -0.0076(19) 0.0013(18) -0.0108(19)
C13 0.027(3) 0.038(3) 0.045(3) -0.024(3) 0.003(2) -0.015(2)
C14 0.021(2) 0.019(2) 0.030(3) -0.009(2) 0.0013(19) -0.0064(18)
C15 0.042(3) 0.023(3) 0.040(3) -0.002(2) -0.005(2) -0.015(2)
Cl3 0.0199(5) 0.0251(6) 0.0286(6) 0.0016(5) -0.0019(4) -0.0132(5)
Cu2 0.0182(3) 0.0185(3) 0.0224(3) -0.0035(2) 0.0014(2) -0.0108(2)
P1 0.0165(5) 0.0159(6) 0.0224(6) -0.0055(5) 0.0025(4) -0.0089(5)
Pt1 0.01385(12) 0.01278(13) 0.01835(14) -0.00196(9) -0.00035(8) -0.00788(9)
S1 0.0273(6) 0.0240(6) 0.0265(7) 0.0059(5) -0.0046(5) -0.0102(5)

loop_
_atom_type_symbol
_atom_type_description
_atom_type_scat_dispersion_real
_atom_type_scat_dispersion_imag
_atom_type_scat_source
C C 0.0033 0.0016 'International Tables Vol C Tables 4.2.6.8 and 6.1.1.4'
H H 0 0 'International Tables Vol C Tables 4.2.6.8 and 6.1.1.4'
Cl Cl 0.1484 0.1585 'International Tables Vol C Tables 4.2.6.8 and 6.1.1.4'
Cu Cu 0.3201 1.2651 'International Tables Vol C Tables 4.2.6.8 and 6.1.1.4'
P P 0.1023 0.0942 'International Tables Vol C Tables 4.2.6.8 and 6.1.1.4'
Pt Pt -1.7033 8.3905 'International Tables Vol C Tables 4.2.6.8 and 6.1.1.4'
S S 0.1246 0.1234 'International Tables Vol C Tables 4.2.6.8 and 6.1.1.4'

loop_
_geom_angle_atom_site_label_1
_geom_angle_atom_site_label_2
_geom_angle_atom_site_label_3
_geom_angle
_geom_angle_site_symmetry_1
_geom_angle_site_symmetry_3
C2 C1 Pt1 171.7(3) . .
C2 C1 Cu2 71.4(2) . .
Pt1 C1 Cu2 116.9(2) . .
C1 C2 C3 155.3(4) . .
C1 C2 Cu2 72.6(3) . .
C3 C2 Cu2 132.0(3) . .
C4 C3 C8 117.7(4) . .
C4 C3 C2 123.3(4) . .
C8 C3 C2 119.0(4) . .
C5 C4 C3 120.8(4) . .
C6 C5 C4 121.0(4) . .
C5 C6 C7 119.0(4) . .
C5 C6 S1 117.1(3) . .
C7 C6 S1 123.7(3) . .
C8 C7 C6 119.9(4) . .
C7 C8 C3 121.5(4) . .
C11 C10 P1 115.1(3) . .
C13 C12 P1 117.0(3) . .
C15 C14 P1 112.9(3) . .
Cu2 Cl3 Cu2 86.06(4) 2_756 .
C2 Cu2 C1 35.96(17) . .
C2 Cu2 Cl3 118.15(13) . 2_756
C1 Cu2 Cl3 153.93(13) . 2_756
C2 Cu2 Cl3 147.88(12) . .
C1 Cu2 Cl3 112.04(13) . .
Cl3 Cu2 Cl3 93.94(4) 2_756 .
C14 P1 C10 102.0(2) . .
C14 P1 C12 105.8(2) . .
C10 P1 C12 106.6(2) . .
C14 P1 Pt1 116.19(16) . .
C10 P1 Pt1 113.98(16) . .
C12 P1 Pt1 111.38(15) . .
C1 Pt1 C1 180.0(2) 2_656 .
C1 Pt1 P1 90.48(13) 2_656 .
C1 Pt1 P1 89.52(13) . .
C1 Pt1 P1 89.52(13) 2_656 2_656
C1 Pt1 P1 90.48(13) . 2_656
P1 Pt1 P1 180.00(3) . 2_656
C6 S1 C9 103.8(2) . .

loop_
_geom_bond_atom_site_label_1
_geom_bond_atom_site_label_2
_geom_bond_distance
_geom_bond_site_symmetry_2
C1 C2 1.245(6) .
C1 Pt1 2.006(4) .
C1 Cu2 2.024(4) .
C2 C3 1.453(6) .
C2 Cu2 2.011(4) .
C3 C4 1.401(6) .
C3 C8 1.402(6) .
C4 C5 1.389(6) .
C5 C6 1.383(6) .
C6 C7 1.400(6) .
C6 S1 1.771(4) .
C7 C8 1.389(6) .
C9 S1 1.800(5) .
C10 C11 1.521(7) .
C10 P1 1.825(4) .
C12 C13 1.525(6) .
C12 P1 1.826(4) .
C14 C15 1.522(7) .
C14 P1 1.822(5) .
Cl3 Cu2 2.2806(12) 2_756
Cl3 Cu2 2.3302(13) .
Cu2 Cl3 2.2806(12) 2_756
P1 Pt1 2.3182(12) .
Pt1 C1 2.006(4) 2_656
Pt1 P1 2.3182(12) 2_656

loop_
_geom_torsion_atom_site_label_1
_geom_torsion_atom_site_label_2
_geom_torsion_atom_site_label_3
_geom_torsion_atom_site_label_4
_geom_torsion
_geom_torsion_site_symmetry_1
_geom_torsion_site_symmetry_4
Pt1 C1 C2 C3 5(4) . .
Cu2 C1 C2 C3 -174.2(11) . .
Pt1 C1 C2 Cu2 18E1(10) . .
C1 C2 C3 C4 179.3(9) . .
Cu2 C2 C3 C4 6.7(7) . .
C1 C2 C3 C8 -0.6(13) . .
Cu2 C2 C3 C8 -173.2(4) . .
C8 C3 C4 C5 1.7(7) . .
C2 C3 C4 C5 -178.2(4) . .
C3 C4 C5 C6 0.8(7) . .
C4 C5 C6 C7 -2.1(7) . .
C4 C5 C6 S1 173.7(3) . .
C5 C6 C7 C8 0.9(7) . .
S1 C6 C7 C8 -174.6(4) . .
C6 C7 C8 C3 1.7(7) . .
C4 C3 C8 C7 -2.9(7) . .
C2 C3 C8 C7 177.0(4) . .
C3 C2 Cu2 C1 176.8(6) . .
C1 C2 Cu2 Cl3 -175.8(2) . 2_756
C3 C2 Cu2 Cl3 1.0(5) . 2_756
C1 C2 Cu2 Cl3 6.5(4) . .
C3 C2 Cu2 Cl3 -176.8(3) . .
Pt1 C1 Cu2 C2 -179.9(4) . .
C2 C1 Cu2 Cl3 8.5(5) . 2_756
Pt1 C1 Cu2 Cl3 -171.45(11) . 2_756
C2 C1 Cu2 Cl3 -176.3(2) . .
Pt1 C1 Cu2 Cl3 3.8(3) . .
Cu2 Cl3 Cu2 C2 178.0(2) 2_756 .
Cu2 Cl3 Cu2 C1 -177.90(14) 2_756 .
Cu2 Cl3 Cu2 Cl3 0 2_756 2_756
C15 C14 P1 C10 171.8(4) . .
C15 C14 P1 C12 60.5(4) . .
C15 C14 P1 Pt1 -63.6(4) . .
C11 C10 P1 C14 -179.3(4) . .
C11 C10 P1 C12 -68.6(4) . .
C11 C10 P1 Pt1 54.6(4) . .
C13 C12 P1 C14 47.2(4) . .
C13 C12 P1 C10 -60.9(4) . .
C13 C12 P1 Pt1 174.3(3) . .
C2 C1 Pt1 C1 -9E1(10) . 2_656
Cu2 C1 Pt1 C1 9E1(10) . 2_656
C2 C1 Pt1 P1 84(3) . .
Cu2 C1 Pt1 P1 -96.2(2) . .
C2 C1 Pt1 P1 -96(3) . 2_656
Cu2 C1 Pt1 P1 83.8(2) . 2_656
C14 P1 Pt1 C1 -17.8(2) . 2_656
C10 P1 Pt1 C1 100.3(2) . 2_656
C12 P1 Pt1 C1 -139.0(2) . 2_656
C14 P1 Pt1 C1 162.2(2) . .
C10 P1 Pt1 C1 -79.7(2) . .
C12 P1 Pt1 C1 41.0(2) . .
C14 P1 Pt1 P1 -11E1(10) . 2_656
C10 P1 Pt1 P1 1E1(10) . 2_656
C12 P1 Pt1 P1 13E1(10) . 2_656
C5 C6 S1 C9 157.7(4) . .
C7 C6 S1 C9 -26.7(5) . .
